data_1518176
loop_
_publ_author_name
'Liu, Hua'
'Li, Xiao-Yan'
'Zhao, Xiao-Li'
'Liu, Yahu A.'
'Li, Jiu-Sheng'
'Jiang, Biao'
'Wen, Ke'

_publ_section_title
;
 [2]Pseudorotaxanes and [2]catenanes constructed by
 oxacalixcrowns/viologen molecular recognition motifs.
;
_journal_issue 22
_journal_name_full 'Organic letters'
_journal_page_first 5894
_journal_page_last 5897
_journal_paper_doi 10.1021/ol502869u
_journal_volume 16
_journal_year 2014
_chemical_formula_sum 'C66 H62 F24 N8 O10 P4'
_chemical_formula_weight 1707.12
_chemical_name_systematic
; 
 ? 
;
_space_group_IT_number 14
_symmetry_cell_setting monoclinic
_symmetry_space_group_name_Hall '-P 2ybc'
_symmetry_space_group_name_H-M 'P 1 21/c 1'
_atom_sites_solution_hydrogens geom
_atom_sites_solution_primary direct
_atom_sites_solution_secondary difmap
_audit_creation_method SHELXL-97
_cell_angle_alpha 90.00
_cell_angle_beta 91.2500(10)
_cell_angle_gamma 90.00
_cell_formula_units_Z 4
_cell_length_a 24.3811(8)
_cell_length_b 17.4450(6)
_cell_length_c 20.4684(7)
_cell_measurement_temperature 173(2)
_cell_volume 8703.7(5)
_computing_structure_refinement 'SHELXL-97 (Sheldrick, 2008)'
_computing_structure_solution 'SHELXS-97 (Sheldrick, 2008)'
_diffrn_ambient_temperature 173(2)
_diffrn_measured_fraction_theta_full 1.000
_diffrn_measured_fraction_theta_max 1.000
_diffrn_radiation_monochromator graphite
_diffrn_radiation_source 'fine-focus sealed tube'
_diffrn_radiation_type MoK\a
_diffrn_radiation_wavelength 0.71073
_diffrn_reflns_av_R_equivalents 0.0958
_diffrn_reflns_av_sigmaI/netI 0.0706
_diffrn_reflns_limit_h_max 28
_diffrn_reflns_limit_h_min -28
_diffrn_reflns_limit_k_max 20
_diffrn_reflns_limit_k_min -20
_diffrn_reflns_limit_l_max 24
_diffrn_reflns_limit_l_min -24
_diffrn_reflns_number 100861
_diffrn_reflns_theta_full 25.01
_diffrn_reflns_theta_max 25.01
_diffrn_reflns_theta_min 1.44
_exptl_absorpt_coefficient_mu 0.191
_exptl_absorpt_correction_T_max 0.9610
_exptl_absorpt_correction_T_min 0.9122
_exptl_absorpt_correction_type multi-scan
_exptl_absorpt_process_details sadabs
_exptl_crystal_colour colorless
_exptl_crystal_density_diffrn 1.303
_exptl_crystal_density_method 'not measured'
_exptl_crystal_description block
_exptl_crystal_F_000 3480
_exptl_crystal_size_max 0.49
_exptl_crystal_size_mid 0.43
_exptl_crystal_size_min 0.21
_platon_squeeze_details
;
;
_refine_diff_density_max 0.756
_refine_diff_density_min -0.464
_refine_diff_density_rms 0.094
_refine_ls_extinction_method none
_refine_ls_goodness_of_fit_ref 1.036
_refine_ls_hydrogen_treatment constr
_refine_ls_matrix_type full
_refine_ls_number_parameters 1009
_refine_ls_number_reflns 15336
_refine_ls_number_restraints 8
_refine_ls_restrained_S_all 1.038
_refine_ls_R_factor_all 0.1596
_refine_ls_R_factor_gt 0.1016
_refine_ls_shift/su_max 0.001
_refine_ls_shift/su_mean 0.000
_refine_ls_structure_factor_coef Fsqd
_refine_ls_weighting_details 'calc w=1/[\s^2^(Fo^2^)+(0.1986P)^2^+0.0000P] where P=(Fo^2^+2Fc^2^)/3'
_refine_ls_weighting_scheme calc
_refine_ls_wR_factor_gt 0.2953
_refine_ls_wR_factor_ref 0.3298
_reflns_number_gt 7726
_reflns_number_total 15336
_reflns_threshold_expression >2sigma(I)
_cod_data_source_file ol502869u_si_003.cif
_cod_data_source_block z
_cod_depositor_comments
;
The following automatic conversions were performed:

'_symmetry_cell_setting' value 'Monoclinic' changed to 'monoclinic'
according to
/home/saulius/struct/COD-crude-data--automatic-downloads/rss-feeds/ACS/lib/dictionaries/cif_core.dic
dictionary named 'cif_core.dic' version 2.4.2 from 2011-04-26.

Automatic conversion script
Id: cif_fix_values 2827 2014-09-09 07:05:25Z andrius 

 Adding full bibliography for 1518175--1518177.cif.
;
_cod_original_sg_symbol_H-M P2(1)/c
_cod_database_code 1518176

loop_
_symmetry_equiv_pos_as_xyz
'x, y, z'
'-x, y+1/2, -z+1/2'
'-x, -y, -z'
'x, -y-1/2, z-1/2'

loop_
_atom_site_label
_atom_site_type_symbol
_atom_site_fract_x
_atom_site_fract_y
_atom_site_fract_z
_atom_site_U_iso_or_equiv
_atom_site_adp_type
_atom_site_occupancy
_atom_site_symmetry_multiplicity
_atom_site_calc_flag
_atom_site_refinement_flags
N1 N 0.1748(2) 0.2840(3) 0.7087(3) 0.0591(14) Uani 1 1 d .
N2 N 0.19791(17) 0.6805(2) 0.7255(2) 0.0420(10) Uani 1 1 d .
N3 N 0.44869(19) 0.6724(3) 0.6265(3) 0.0532(12) Uani 1 1 d .
N4 N 0.41549(18) 0.2783(3) 0.5931(2) 0.0452(11) Uani 1 1 d .
C1 C 0.2039(2) 0.6383(3) 0.7804(2) 0.0455(13) Uani 1 1 d .
H1A H 0.2146 0.6629 0.8201 0.055 Uiso 1 1 calc R
C2 C 0.1950(2) 0.5621(3) 0.7802(2) 0.0421(13) Uani 1 1 d .
H2A H 0.1984 0.5332 0.8195 0.050 Uiso 1 1 calc R
C3 C 0.1806(2) 0.5259(3) 0.7206(2) 0.0396(12) Uani 1 1 d .
C4 C 0.1739(2) 0.5705(3) 0.6657(3) 0.0432(13) Uani 1 1 d .
H4A H 0.1630 0.5472 0.6255 0.052 Uiso 1 1 calc R
C5 C 0.1826(2) 0.6481(3) 0.6680(3) 0.0420(13) Uani 1 1 d .
H5A H 0.1780 0.6785 0.6298 0.050 Uiso 1 1 calc R
C6 C 0.1758(2) 0.4403(3) 0.7188(3) 0.0429(13) Uani 1 1 d .
C7 C 0.2063(3) 0.3950(3) 0.7610(3) 0.070(2) Uani 1 1 d .
H7A H 0.2278 0.4180 0.7950 0.085 Uiso 1 1 calc R
C8 C 0.2056(4) 0.3183(4) 0.7542(3) 0.080(2) Uani 1 1 d .
H8A H 0.2279 0.2879 0.7827 0.096 Uiso 1 1 calc R
C9 C 0.1453(3) 0.3270(4) 0.6643(4) 0.091(3) Uani 1 1 d .
H9A H 0.1239 0.3026 0.6311 0.109 Uiso 1 1 calc R
C10 C 0.1470(3) 0.4035(4) 0.6681(4) 0.079(2) Uani 1 1 d .
H10A H 0.1283 0.4333 0.6358 0.095 Uiso 1 1 calc R
C11 C 0.1795(3) 0.1986(3) 0.6967(4) 0.0700(19) Uani 1 1 d .
H11A H 0.1495 0.1808 0.6670 0.084 Uiso 1 1 calc R
H11B H 0.1776 0.1700 0.7383 0.084 Uiso 1 1 calc R
C12 C 0.2357(2) 0.1869(3) 0.6652(3) 0.0476(14) Uani 1 1 d .
C13 C 0.2804(3) 0.1694(4) 0.7042(3) 0.0668(18) Uani 1 1 d .
H13A H 0.2757 0.1584 0.7492 0.080 Uiso 1 1 calc R
C14 C 0.3328(3) 0.1679(4) 0.6780(3) 0.0586(16) Uani 1 1 d .
H14A H 0.3632 0.1529 0.7048 0.070 Uiso 1 1 calc R
C15 C 0.3409(2) 0.1876(3) 0.6149(3) 0.0446(13) Uani 1 1 d .
C16 C 0.2959(3) 0.2028(3) 0.5738(3) 0.0573(16) Uani 1 1 d .
H16A H 0.3007 0.2115 0.5284 0.069 Uiso 1 1 calc R
C17 C 0.2427(3) 0.2050(4) 0.6011(3) 0.0599(16) Uani 1 1 d .
H17A H 0.2119 0.2191 0.5745 0.072 Uiso 1 1 calc R
C18 C 0.3977(2) 0.1968(3) 0.5878(3) 0.0556(15) Uani 1 1 d .
H18A H 0.4239 0.1638 0.6125 0.067 Uiso 1 1 calc R
H18B H 0.3976 0.1807 0.5415 0.067 Uiso 1 1 calc R
C19 C 0.4275(2) 0.3102(3) 0.6521(3) 0.0570(16) Uani 1 1 d .
H19A H 0.4265 0.2789 0.6901 0.068 Uiso 1 1 calc R
C20 C 0.4406(2) 0.3845(3) 0.6585(3) 0.0502(14) Uani 1 1 d .
H20A H 0.4500 0.4046 0.7004 0.060 Uiso 1 1 calc R
C21 C 0.4406(2) 0.4328(3) 0.6036(3) 0.0474(13) Uani 1 1 d .
C22 C 0.4289(3) 0.3999(4) 0.5431(3) 0.0624(17) Uani 1 1 d .
H22A H 0.4293 0.4299 0.5044 0.075 Uiso 1 1 calc R
C23 C 0.4168(3) 0.3221(4) 0.5403(3) 0.0575(16) Uani 1 1 d .
H23A H 0.4092 0.2994 0.4989 0.069 Uiso 1 1 calc R
C24 C 0.4681(2) 0.6289(4) 0.6737(3) 0.0590(16) Uani 1 1 d .
H24A H 0.4827 0.6519 0.7124 0.071 Uiso 1 1 calc R
C25 C 0.4675(2) 0.5491(3) 0.6679(3) 0.0583(16) Uani 1 1 d .
H25A H 0.4799 0.5179 0.7033 0.070 Uiso 1 1 calc R
C26 C 0.4486(2) 0.5153(3) 0.6092(3) 0.0422(13) Uani 1 1 d .
C27 C 0.4326(2) 0.5657(3) 0.5605(3) 0.0537(15) Uani 1 1 d .
H27A H 0.4206 0.5458 0.5194 0.064 Uiso 1 1 calc R
C28 C 0.4334(2) 0.6432(4) 0.5694(3) 0.0588(16) Uani 1 1 d .
H28A H 0.4230 0.6762 0.5344 0.071 Uiso 1 1 calc R
C29 C 0.4389(2) 0.7574(3) 0.6394(3) 0.0576(16) Uani 1 1 d .
H29A H 0.4659 0.7766 0.6724 0.069 Uiso 1 1 calc R
H29B H 0.4433 0.7871 0.5986 0.069 Uiso 1 1 calc R
C30 C 0.3816(2) 0.7670(3) 0.6640(3) 0.0465(14) Uani 1 1 d .
C31 C 0.3388(2) 0.7815(3) 0.6200(3) 0.0474(14) Uani 1 1 d .
H31A H 0.3465 0.7907 0.5754 0.057 Uiso 1 1 calc R
C32 C 0.2846(2) 0.7827(3) 0.6404(3) 0.0463(13) Uani 1 1 d .
H32A H 0.2557 0.7930 0.6097 0.056 Uiso 1 1 calc R
C33 C 0.2729(2) 0.7690(3) 0.7047(3) 0.0465(14) Uani 1 1 d .
C34 C 0.3174(3) 0.7571(3) 0.7484(3) 0.0550(15) Uani 1 1 d .
H34A H 0.3106 0.7495 0.7935 0.066 Uiso 1 1 calc R
C35 C 0.3691(3) 0.7563(3) 0.7282(3) 0.0577(16) Uani 1 1 d .
H35A H 0.3980 0.7480 0.7592 0.069 Uiso 1 1 calc R
C36 C 0.2144(2) 0.7630(3) 0.7257(3) 0.0512(14) Uani 1 1 d .
H36A H 0.2107 0.7846 0.7701 0.061 Uiso 1 1 calc R
H36B H 0.1902 0.7923 0.6953 0.061 Uiso 1 1 calc R
P1 P 0.04468(9) 0.30593(12) 0.04852(11) 0.0803(6) Uani 1 1 d .
P2 P 0.19619(7) 0.97322(9) 0.79592(8) 0.0572(5) Uani 1 1 d .
P3 P 0.43496(7) 0.80117(10) 0.41671(8) 0.0552(4) Uani 1 1 d .
P4 P 0.39412(7) 0.25006(10) 0.85335(8) 0.0561(5) Uani 1 1 d .
F1 F 0.0334(4) 0.2850(5) -0.0235(4) 0.203(4) Uani 1 1 d .
F2 F 0.0469(3) 0.2198(4) 0.0660(4) 0.176(3) Uani 1 1 d .
F3 F 0.0530(2) 0.3180(4) 0.1224(3) 0.134(2) Uani 1 1 d .
F4 F 0.0378(2) 0.3902(3) 0.0339(3) 0.147(2) Uani 1 1 d .
F5 F 0.1056(2) 0.3029(4) 0.0391(3) 0.141(2) Uani 1 1 d .
F6 F -0.0202(2) 0.3066(4) 0.0631(3) 0.146(2) Uani 1 1 d .
F7 F 0.2370(3) 1.0256(4) 0.8325(4) 0.190(4) Uani 1 1 d .
F8 F 0.1991(4) 0.9145(4) 0.8507(3) 0.178(3) Uani 1 1 d .
F9 F 0.1534(2) 0.9213(3) 0.7592(3) 0.129(2) Uani 1 1 d .
F10 F 0.1899(3) 1.0320(3) 0.7393(3) 0.141(2) Uani 1 1 d .
F11 F 0.1468(2) 1.0182(3) 0.8283(3) 0.1161(17) Uani 1 1 d .
F12 F 0.24184(18) 0.9274(3) 0.7621(3) 0.1059(16) Uani 1 1 d .
F13 F 0.4713(2) 0.8012(4) 0.3539(2) 0.145(2) Uani 1 1 d .
F14 F 0.48533(19) 0.7912(3) 0.4646(2) 0.1144(17) Uani 1 1 d .
F15 F 0.3989(2) 0.7958(5) 0.4780(3) 0.159(3) Uani 1 1 d .
F16 F 0.38274(18) 0.8109(3) 0.3709(2) 0.1034(15) Uani 1 1 d .
F17 F 0.4325(5) 0.7164(4) 0.4096(5) 0.241(5) Uani 1 1 d .
F18 F 0.4360(3) 0.8879(3) 0.4265(3) 0.157(3) Uani 1 1 d .
F19 F 0.3642(3) 0.1722(3) 0.8595(4) 0.167(3) Uani 1 1 d .
F20 F 0.36429(19) 0.2824(3) 0.9147(2) 0.1034(15) Uani 1 1 d .
F21 F 0.4225(3) 0.3260(4) 0.8441(4) 0.181(3) Uani 1 1 d .
F22 F 0.42626(19) 0.2205(3) 0.7928(2) 0.1077(16) Uani 1 1 d .
F23 F 0.44317(19) 0.2226(4) 0.8970(2) 0.130(2) Uani 1 1 d .
F24 F 0.3468(2) 0.2798(3) 0.8078(2) 0.1174(18) Uani 1 1 d .
O1 O 0.29304(17) 0.6411(2) 0.5212(2) 0.0646(12) Uani 1 1 d .
O2 O 0.10627(17) 0.6749(2) 0.4886(2) 0.0647(12) Uani 1 1 d .
O3 O 0.01238(16) 0.5170(2) 0.64174(18) 0.0569(10) Uani 1 1 d .
O4 O 0.08780(16) 0.4045(2) 0.45646(18) 0.0553(10) Uani 1 1 d .
O5 O 0.27155(17) 0.3688(2) 0.5085(2) 0.0616(11) Uani 1 1 d .
O7 O 0.32105(18) 0.4798(2) 0.70788(19) 0.0613(11) Uani 1 1 d .
O8 O 0.3037(2) 0.4957(3) 0.8444(2) 0.0799(14) Uani 1 1 d .
O9 O 0.2160(3) 0.4573(4) 0.9170(3) 0.105(2) Uani 1 1 d .
O10 O 0.0077(2) 0.5150(3) 0.7852(3) 0.0880(15) Uani 1 1 d .
O11 O 0.1070(3) 0.4708(6) 0.8579(4) 0.171(4) Uani 1 1 d .
N5 N 0.19947(19) 0.6525(2) 0.5054(2) 0.0447(11) Uani 1 1 d .
N6 N 0.2180(3) 0.7684(3) 0.4157(3) 0.0757(17) Uani 1 1 d .
N7 N 0.1869(3) 0.2879(3) 0.3826(3) 0.0686(15) Uani 1 1 d .
N8 N 0.17848(19) 0.3907(2) 0.4848(2) 0.0434(11) Uani 1 1 d .
C37 C 0.1588(2) 0.6901(3) 0.4742(3) 0.0482(14) Uani 1 1 d .
C38 C 0.1673(3) 0.7473(4) 0.4313(3) 0.0631(17) Uani 1 1 d .
H38A H 0.1367 0.7729 0.4118 0.076 Uiso 1 1 calc R
C39 C 0.2606(3) 0.7289(4) 0.4447(3) 0.0638(17) Uani 1 1 d .
H39A H 0.2975 0.7401 0.4342 0.077 Uiso 1 1 calc R
C40 C 0.2484(3) 0.6722(3) 0.4897(3) 0.0526(15) Uani 1 1 d .
C41 C 0.1368(2) 0.3728(3) 0.4461(3) 0.0463(13) Uani 1 1 d .
C42 C 0.1396(3) 0.3207(3) 0.3967(3) 0.0582(16) Uani 1 1 d .
H42A H 0.1074 0.3079 0.3721 0.070 Uiso 1 1 calc R
C43 C 0.2303(3) 0.3066(4) 0.4195(3) 0.0587(16) Uani 1 1 d .
H43A H 0.2653 0.2857 0.4105 0.070 Uiso 1 1 calc R
C44 C 0.2240(2) 0.3561(3) 0.4703(3) 0.0477(14) Uani 1 1 d .
C45 C 0.0914(2) 0.6017(3) 0.5109(3) 0.0482(14) Uani 1 1 d .
C46 C 0.1033(2) 0.5373(3) 0.4745(3) 0.0521(15) Uani 1 1 d .
H46A H 0.1248 0.5402 0.4364 0.063 Uiso 1 1 calc R
C47 C 0.0828(2) 0.4698(3) 0.4959(3) 0.0398(12) Uani 1 1 d .
C48 C 0.0513(2) 0.4632(3) 0.5511(3) 0.0471(14) Uani 1 1 d .
H48A H 0.0371 0.4148 0.5636 0.057 Uiso 1 1 calc R
C49 C 0.0406(2) 0.5279(3) 0.5878(3) 0.0471(13) Uani 1 1 d .
C50 C 0.0606(2) 0.5996(3) 0.5656(3) 0.0484(14) Uani 1 1 d .
H50A H 0.0527 0.6454 0.5886 0.058 Uiso 1 1 calc R
C51 C 0.2885(2) 0.5706(3) 0.5509(3) 0.0514(15) Uani 1 1 d .
C52 C 0.3044(2) 0.5648(3) 0.6147(3) 0.0447(13) Uani 1 1 d .
H52A H 0.3145 0.6091 0.6391 0.054 Uiso 1 1 calc R
C53 C 0.3055(2) 0.4923(3) 0.6437(3) 0.0483(14) Uani 1 1 d .
C54 C 0.2916(2) 0.4283(3) 0.6084(3) 0.0474(14) Uani 1 1 d .
H54A H 0.2925 0.3792 0.6284 0.057 Uiso 1 1 calc R
C55 C 0.2766(2) 0.4357(3) 0.5440(3) 0.0476(13) Uani 1 1 d .
C56 C 0.2747(2) 0.5055(3) 0.5133(3) 0.0508(14) Uani 1 1 d .
H56A H 0.2644 0.5098 0.4684 0.061 Uiso 1 1 calc R
C57 C 0.0001(3) 0.5817(4) 0.6808(3) 0.0722(19) Uani 1 1 d .
H57A H -0.0245 0.6170 0.6562 0.087 Uiso 1 1 calc R
H57B H 0.0342 0.6097 0.6926 0.087 Uiso 1 1 calc R
C58 C -0.0275(3) 0.5544(5) 0.7419(3) 0.080(2) Uani 1 1 d .
H58A H -0.0429 0.5992 0.7648 0.096 Uiso 1 1 calc R
H58B H -0.0584 0.5203 0.7292 0.096 Uiso 1 1 calc R
C59 C 0.0443(3) 0.5623(5) 0.8151(4) 0.091(2) Uani 1 1 d .
H59A H 0.0253 0.6092 0.8297 0.109 Uiso 1 1 calc R
H59B H 0.0726 0.5776 0.7837 0.109 Uiso 1 1 calc R
C60 C 0.0705(5) 0.5249(8) 0.8713(6) 0.144(4) Uani 1 1 d .
H60A H 0.0890 0.5647 0.8983 0.173 Uiso 1 1 calc R
H60B H 0.0415 0.5017 0.8981 0.173 Uiso 1 1 calc R
C61 C 0.1232(5) 0.4083(7) 0.9006(6) 0.144(4) Uani 1 1 d U
H61A H 0.0917 0.3915 0.9268 0.173 Uiso 1 1 calc R
H61B H 0.1357 0.3641 0.8744 0.173 Uiso 1 1 calc R
C62 C 0.1667(5) 0.4348(7) 0.9428(5) 0.136(4) Uani 1 1 d U
H62A H 0.1524 0.4787 0.9678 0.164 Uiso 1 1 calc R
H62B H 0.1748 0.3934 0.9747 0.164 Uiso 1 1 calc R
C63 C 0.2575(6) 0.4684(12) 0.9430(6) 0.213(8) Uani 1 1 d U
H63A H 0.2614 0.4281 0.9768 0.255 Uiso 1 1 calc R
H63B H 0.2533 0.5175 0.9667 0.255 Uiso 1 1 calc R
C64 C 0.3132(3) 0.4729(5) 0.9096(3) 0.089(2) Uani 1 1 d U
H64A H 0.3373 0.5106 0.9324 0.107 Uiso 1 1 calc R
H64B H 0.3315 0.4223 0.9110 0.107 Uiso 1 1 calc R
C65 C 0.3537(3) 0.5104(4) 0.8138(3) 0.0735(19) Uani 1 1 d .
H65A H 0.3753 0.4626 0.8101 0.088 Uiso 1 1 calc R
H65B H 0.3756 0.5481 0.8394 0.088 Uiso 1 1 calc R
C66 C 0.3394(3) 0.5424(4) 0.7455(3) 0.0652(17) Uani 1 1 d .
H66A H 0.3103 0.5818 0.7482 0.078 Uiso 1 1 calc R
H66B H 0.3722 0.5659 0.7259 0.078 Uiso 1 1 calc R

loop_
_atom_site_aniso_label
_atom_site_aniso_U_11
_atom_site_aniso_U_22
_atom_site_aniso_U_33
_atom_site_aniso_U_23
_atom_site_aniso_U_13
_atom_site_aniso_U_12
N1 0.068(3) 0.036(3) 0.073(4) -0.007(3) 0.020(3) -0.008(2)
N2 0.046(3) 0.038(3) 0.042(3) -0.006(2) 0.010(2) 0.0064(19)
N3 0.048(3) 0.044(3) 0.068(3) 0.001(3) 0.007(2) -0.007(2)
N4 0.047(3) 0.042(3) 0.047(3) -0.004(2) 0.003(2) 0.001(2)
C1 0.057(3) 0.051(4) 0.029(3) -0.004(2) 0.006(2) -0.003(3)
C2 0.056(3) 0.033(3) 0.038(3) 0.005(2) 0.013(2) 0.006(2)
C3 0.034(3) 0.043(3) 0.042(3) -0.003(2) 0.010(2) 0.003(2)
C4 0.045(3) 0.048(3) 0.037(3) -0.006(2) 0.000(2) -0.003(2)
C5 0.038(3) 0.043(3) 0.045(3) 0.015(3) 0.000(2) 0.001(2)
C6 0.045(3) 0.036(3) 0.048(3) -0.008(2) 0.007(3) 0.001(2)
C7 0.128(6) 0.044(4) 0.038(3) 0.001(3) -0.005(4) -0.002(4)
C8 0.150(7) 0.046(4) 0.044(4) 0.006(3) 0.001(4) -0.001(4)
C9 0.070(5) 0.062(5) 0.139(7) -0.027(5) -0.044(5) 0.007(4)
C10 0.059(4) 0.053(4) 0.124(6) -0.008(4) -0.033(4) 0.009(3)
C11 0.081(5) 0.045(4) 0.085(5) 0.002(3) 0.020(4) -0.002(3)
C12 0.056(4) 0.032(3) 0.055(4) -0.004(3) 0.011(3) -0.007(2)
C13 0.081(5) 0.070(4) 0.049(4) 0.001(3) 0.000(3) -0.015(4)
C14 0.059(4) 0.073(4) 0.045(4) -0.005(3) 0.001(3) -0.007(3)
C15 0.051(3) 0.035(3) 0.048(3) -0.005(2) 0.001(3) -0.001(2)
C16 0.070(4) 0.048(4) 0.053(4) 0.008(3) -0.009(3) 0.002(3)
C17 0.053(4) 0.060(4) 0.067(4) 0.006(3) 0.003(3) 0.005(3)
C18 0.062(4) 0.041(3) 0.064(4) -0.005(3) 0.001(3) 0.007(3)
C19 0.065(4) 0.049(4) 0.057(4) 0.006(3) -0.001(3) -0.002(3)
C20 0.057(4) 0.046(3) 0.048(3) -0.001(3) -0.007(3) -0.002(3)
C21 0.037(3) 0.053(4) 0.052(3) -0.005(3) 0.004(2) 0.004(3)
C22 0.085(5) 0.053(4) 0.050(4) 0.000(3) 0.010(3) -0.003(3)
C23 0.066(4) 0.061(4) 0.046(4) -0.008(3) 0.006(3) -0.005(3)
C24 0.053(4) 0.055(4) 0.068(4) -0.009(3) -0.006(3) -0.004(3)
C25 0.054(4) 0.044(4) 0.077(4) 0.005(3) -0.005(3) 0.003(3)
C26 0.032(3) 0.040(3) 0.054(3) -0.004(3) 0.004(2) -0.001(2)
C27 0.055(4) 0.054(4) 0.051(4) -0.007(3) 0.003(3) -0.002(3)
C28 0.061(4) 0.056(4) 0.060(4) 0.006(3) 0.008(3) -0.001(3)
C29 0.056(4) 0.038(3) 0.080(4) 0.000(3) 0.011(3) -0.011(3)
C30 0.056(4) 0.027(3) 0.056(4) 0.000(2) 0.001(3) -0.006(2)
C31 0.057(4) 0.035(3) 0.050(3) 0.001(2) 0.004(3) -0.003(3)
C32 0.053(3) 0.039(3) 0.047(3) 0.003(2) 0.001(3) -0.004(2)
C33 0.064(4) 0.028(3) 0.048(3) -0.002(2) 0.009(3) 0.002(2)
C34 0.064(4) 0.053(4) 0.048(3) 0.001(3) 0.003(3) 0.003(3)
C35 0.062(4) 0.052(4) 0.059(4) 0.003(3) -0.003(3) -0.005(3)
C36 0.064(4) 0.033(3) 0.056(4) 0.000(3) 0.004(3) 0.004(3)
P1 0.0870(15) 0.0650(13) 0.0887(16) 0.0056(11) -0.0006(12) 0.0005(10)
P2 0.0739(11) 0.0434(9) 0.0548(10) -0.0011(7) 0.0147(8) 0.0009(8)
P3 0.0565(10) 0.0598(11) 0.0495(9) 0.0025(8) 0.0019(8) 0.0031(8)
P4 0.0489(9) 0.0677(11) 0.0515(10) -0.0007(8) -0.0022(7) 0.0025(8)
F1 0.236(9) 0.218(8) 0.152(6) -0.036(6) -0.042(6) 0.081(7)
F2 0.214(8) 0.104(5) 0.212(7) 0.031(5) 0.018(6) -0.005(4)
F3 0.097(4) 0.189(6) 0.116(4) -0.019(4) 0.014(3) 0.028(4)
F4 0.138(5) 0.090(4) 0.213(6) 0.028(4) 0.031(4) 0.027(3)
F5 0.102(4) 0.164(6) 0.157(5) 0.034(4) 0.025(4) 0.018(4)
F6 0.100(4) 0.153(5) 0.185(6) -0.002(4) -0.004(4) -0.013(3)
F7 0.149(6) 0.153(6) 0.265(9) -0.113(6) -0.061(6) 0.033(4)
F8 0.261(8) 0.147(6) 0.128(5) 0.065(4) 0.062(5) 0.073(5)
F9 0.094(3) 0.090(4) 0.204(6) -0.035(4) -0.013(4) -0.001(3)
F10 0.196(6) 0.092(4) 0.136(5) 0.033(3) 0.033(4) 0.021(4)
F11 0.124(4) 0.110(4) 0.115(4) -0.016(3) 0.022(3) 0.026(3)
F12 0.091(3) 0.080(3) 0.148(4) -0.031(3) 0.037(3) -0.003(2)
F13 0.098(4) 0.257(8) 0.082(3) 0.015(4) 0.012(3) 0.020(4)
F14 0.090(3) 0.176(5) 0.076(3) 0.006(3) -0.006(3) 0.045(3)
F15 0.111(4) 0.279(9) 0.088(4) 0.046(4) 0.026(3) 0.032(5)
F16 0.074(3) 0.160(5) 0.076(3) -0.014(3) -0.007(2) 0.003(3)
F17 0.375(14) 0.086(5) 0.257(10) -0.029(5) -0.087(10) 0.005(6)
F18 0.230(7) 0.090(4) 0.150(5) -0.013(4) -0.053(5) 0.009(4)
F19 0.148(5) 0.085(4) 0.269(8) 0.004(4) 0.060(5) 0.002(3)
F20 0.091(3) 0.146(4) 0.073(3) -0.012(3) 0.001(2) 0.027(3)
F21 0.173(6) 0.120(5) 0.254(8) -0.007(5) 0.046(6) -0.050(4)
F22 0.094(3) 0.164(5) 0.065(3) -0.008(3) -0.009(2) 0.040(3)
F23 0.074(3) 0.250(7) 0.066(3) 0.020(3) 0.003(2) 0.058(3)
F24 0.097(3) 0.156(5) 0.098(3) -0.025(3) -0.033(3) 0.050(3)
O1 0.065(3) 0.054(3) 0.074(3) 0.016(2) -0.007(2) -0.012(2)
O2 0.059(3) 0.053(3) 0.082(3) 0.018(2) 0.009(2) 0.012(2)
O3 0.063(3) 0.061(3) 0.047(2) -0.005(2) 0.016(2) -0.005(2)
O4 0.056(2) 0.055(2) 0.055(2) -0.0124(19) 0.0002(19) -0.001(2)
O5 0.066(3) 0.054(3) 0.064(3) -0.011(2) -0.009(2) 0.016(2)
O7 0.077(3) 0.056(3) 0.051(2) -0.007(2) -0.001(2) 0.001(2)
O8 0.071(3) 0.116(4) 0.052(3) 0.011(3) -0.004(2) -0.001(3)
O9 0.089(4) 0.136(5) 0.091(4) 0.046(4) 0.009(4) 0.018(4)
O10 0.094(4) 0.097(4) 0.073(3) -0.004(3) 0.013(3) -0.012(3)
O11 0.106(6) 0.227(10) 0.183(8) 0.123(7) 0.035(5) 0.044(6)
N5 0.056(3) 0.038(3) 0.041(2) 0.000(2) 0.006(2) 0.001(2)
N6 0.099(5) 0.062(4) 0.066(4) 0.018(3) 0.001(3) -0.011(3)
N7 0.084(4) 0.064(4) 0.058(3) -0.014(3) 0.005(3) 0.017(3)
N8 0.053(3) 0.033(2) 0.043(3) 0.002(2) 0.003(2) 0.002(2)
C37 0.056(4) 0.036(3) 0.054(3) 0.000(3) 0.008(3) 0.000(3)
C38 0.072(5) 0.057(4) 0.060(4) 0.019(3) -0.006(3) 0.003(3)
C39 0.067(4) 0.070(4) 0.055(4) 0.017(3) 0.000(3) -0.011(3)
C40 0.062(4) 0.045(3) 0.051(3) 0.006(3) -0.003(3) -0.006(3)
C41 0.049(3) 0.044(3) 0.046(3) -0.003(3) 0.010(3) 0.002(3)
C42 0.066(4) 0.050(4) 0.058(4) -0.015(3) -0.003(3) 0.001(3)
C43 0.059(4) 0.065(4) 0.052(4) -0.013(3) 0.004(3) 0.013(3)
C44 0.061(4) 0.037(3) 0.045(3) 0.002(2) -0.005(3) 0.006(3)
C45 0.047(3) 0.041(3) 0.057(4) 0.007(3) 0.003(3) 0.003(2)
C46 0.047(3) 0.063(4) 0.047(3) -0.001(3) 0.006(3) 0.009(3)
C47 0.037(3) 0.038(3) 0.044(3) -0.008(2) 0.003(2) 0.003(2)
C48 0.043(3) 0.054(4) 0.045(3) 0.003(3) -0.005(3) -0.006(3)
C49 0.043(3) 0.049(3) 0.050(3) 0.000(3) -0.004(3) 0.008(3)
C50 0.048(3) 0.045(3) 0.052(3) -0.005(3) -0.003(3) 0.009(3)
C51 0.034(3) 0.052(4) 0.069(4) 0.009(3) 0.013(3) -0.002(3)
C52 0.038(3) 0.044(3) 0.053(3) 0.000(3) -0.003(2) -0.004(2)
C53 0.045(3) 0.048(3) 0.052(4) -0.002(3) 0.001(3) 0.006(3)
C54 0.048(3) 0.038(3) 0.057(4) -0.003(3) 0.007(3) 0.006(2)
C55 0.047(3) 0.045(3) 0.050(3) -0.004(3) -0.001(3) 0.001(3)
C56 0.055(4) 0.052(4) 0.045(3) -0.004(3) 0.002(3) 0.007(3)
C57 0.073(5) 0.089(5) 0.055(4) -0.010(4) 0.012(3) 0.009(4)
C58 0.062(4) 0.110(6) 0.068(5) -0.023(4) 0.011(4) -0.006(4)
C59 0.079(5) 0.111(7) 0.081(6) -0.003(5) 0.006(4) 0.008(5)
C60 0.115(9) 0.203(14) 0.116(9) 0.044(9) 0.011(7) 0.007(9)
C61 0.124(9) 0.146(10) 0.163(11) 0.017(8) 0.003(7) -0.006(7)
C62 0.136(9) 0.193(12) 0.081(6) 0.054(7) 0.027(5) -0.045(8)
C63 0.120(8) 0.42(2) 0.100(8) 0.087(11) -0.001(6) -0.092(12)
C64 0.092(5) 0.112(6) 0.062(5) 0.002(4) -0.021(4) 0.012(5)
C65 0.069(5) 0.085(5) 0.066(4) -0.011(4) -0.012(4) -0.001(4)
C66 0.061(4) 0.060(4) 0.075(5) -0.004(3) 0.006(3) -0.002(3)

loop_
_atom_type_symbol
_atom_type_description
_atom_type_scat_dispersion_real
_atom_type_scat_dispersion_imag
_atom_type_scat_source
C C 0.0033 0.0016 'International Tables Vol C Tables 4.2.6.8 and 6.1.1.4'
H H 0.0000 0.0000 'International Tables Vol C Tables 4.2.6.8 and 6.1.1.4'
N N 0.0061 0.0033 'International Tables Vol C Tables 4.2.6.8 and 6.1.1.4'
O O 0.0106 0.0060 'International Tables Vol C Tables 4.2.6.8 and 6.1.1.4'
P P 0.1023 0.0942 'International Tables Vol C Tables 4.2.6.8 and 6.1.1.4'
F F 0.0171 0.0103 'International Tables Vol C Tables 4.2.6.8 and 6.1.1.4'

loop_
_geom_angle_atom_site_label_1
_geom_angle_atom_site_label_2
_geom_angle_atom_site_label_3
_geom_angle
C8 N1 C9 120.0(6)
C8 N1 C11 121.0(6)
C9 N1 C11 118.1(6)
C1 N2 C5 121.3(4)
C1 N2 C36 120.0(4)
C5 N2 C36 118.4(4)
C24 N3 C28 121.3(5)
C24 N3 C29 119.4(5)
C28 N3 C29 119.1(5)
C23 N4 C19 118.8(5)
C23 N4 C18 120.2(5)
C19 N4 C18 120.8(5)
C2 C1 N2 121.5(5)
C2 C1 H1A 119.3
N2 C1 H1A 119.3
C1 C2 C3 118.7(5)
C1 C2 H2A 120.7
C3 C2 H2A 120.7
C4 C3 C2 118.6(5)
C4 C3 C6 122.4(5)
C2 C3 C6 119.0(5)
C5 C4 C3 120.9(5)
C5 C4 H4A 119.5
C3 C4 H4A 119.5
N2 C5 C4 119.0(5)
N2 C5 H5A 120.5
C4 C5 H5A 120.5
C7 C6 C10 117.4(5)
C7 C6 C3 121.0(5)
C10 C6 C3 120.9(5)
C8 C7 C6 120.0(6)
C8 C7 H7A 120.0
C6 C7 H7A 120.0
N1 C8 C7 121.8(7)
N1 C8 H8A 119.1
C7 C8 H8A 119.1
C10 C9 N1 119.6(7)
C10 C9 H9A 120.2
N1 C9 H9A 120.2
C9 C10 C6 121.0(7)
C9 C10 H10A 119.5
C6 C10 H10A 119.5
N1 C11 C12 105.6(5)
N1 C11 H11A 110.6
C12 C11 H11A 110.6
N1 C11 H11B 110.6
C12 C11 H11B 110.6
H11A C11 H11B 108.7
C17 C12 C13 119.9(6)
C17 C12 C11 120.2(6)
C13 C12 C11 119.2(6)
C12 C13 C14 120.1(6)
C12 C13 H13A 119.9
C14 C13 H13A 119.9
C15 C14 C13 120.9(6)
C15 C14 H14A 119.5
C13 C14 H14A 119.5
C14 C15 C16 119.7(6)
C14 C15 C18 121.9(5)
C16 C15 C18 118.3(5)
C15 C16 C17 118.7(6)
C15 C16 H16A 120.7
C17 C16 H16A 120.7
C12 C17 C16 120.4(6)
C12 C17 H17A 119.8
C16 C17 H17A 119.8
N4 C18 C15 110.1(4)
N4 C18 H18A 109.6
C15 C18 H18A 109.6
N4 C18 H18B 109.6
C15 C18 H18B 109.6
H18A C18 H18B 108.2
C20 C19 N4 122.0(5)
C20 C19 H19A 119.0
N4 C19 H19A 119.0
C19 C20 C21 120.4(5)
C19 C20 H20A 119.8
C21 C20 H20A 119.8
C22 C21 C20 117.6(5)
C22 C21 C26 120.2(5)
C20 C21 C26 122.1(5)
C21 C22 C23 118.6(6)
C21 C22 H22A 120.7
C23 C22 H22A 120.7
N4 C23 C22 122.6(6)
N4 C23 H23A 118.7
C22 C23 H23A 118.7
N3 C24 C25 120.8(6)
N3 C24 H24A 119.6
C25 C24 H24A 119.6
C24 C25 C26 119.5(6)
C24 C25 H25A 120.2
C26 C25 H25A 120.2
C27 C26 C25 115.5(5)
C27 C26 C21 122.6(5)
C25 C26 C21 121.5(5)
C28 C27 C26 122.2(6)
C28 C27 H27A 118.9
C26 C27 H27A 118.9
N3 C28 C27 120.3(6)
N3 C28 H28A 119.9
C27 C28 H28A 119.9
C30 C29 N3 108.4(4)
C30 C29 H29A 110.0
N3 C29 H29A 110.0
C30 C29 H29B 110.0
N3 C29 H29B 110.0
H29A C29 H29B 108.4
C35 C30 C31 117.8(5)
C35 C30 C29 122.3(6)
C31 C30 C29 119.7(5)
C30 C31 C32 121.0(5)
C30 C31 H31A 119.5
C32 C31 H31A 119.5
C33 C32 C31 120.1(5)
C33 C32 H32A 120.0
C31 C32 H32A 120.0
C32 C33 C34 117.5(5)
C32 C33 C36 120.3(5)
C34 C33 C36 122.2(5)
C35 C34 C33 121.6(6)
C35 C34 H34A 119.2
C33 C34 H34A 119.2
C34 C35 C30 121.9(6)
C34 C35 H35A 119.0
C30 C35 H35A 119.0
N2 C36 C33 108.9(4)
N2 C36 H36A 109.9
C33 C36 H36A 109.9
N2 C36 H36B 109.9
C33 C36 H36B 109.9
H36A C36 H36B 108.3
F5 P1 F4 96.6(4)
F5 P1 F3 91.2(3)
F4 P1 F3 94.2(4)
F5 P1 F1 91.4(5)
F4 P1 F1 91.4(4)
F3 P1 F1 173.5(5)
F5 P1 F2 88.0(4)
F4 P1 F2 175.2(4)
F3 P1 F2 84.4(4)
F1 P1 F2 89.8(5)
F5 P1 F6 176.4(4)
F4 P1 F6 85.6(3)
F3 P1 F6 85.8(3)
F1 P1 F6 91.4(5)
F2 P1 F6 89.7(4)
F8 P2 F7 91.3(5)
F8 P2 F12 87.7(3)
F7 P2 F12 93.5(3)
F8 P2 F10 176.9(5)
F7 P2 F10 91.3(5)
F12 P2 F10 93.9(3)
F8 P2 F9 89.1(4)
F7 P2 F9 178.4(3)
F12 P2 F9 88.0(3)
F10 P2 F9 88.3(4)
F8 P2 F11 92.8(3)
F7 P2 F11 89.5(3)
F12 P2 F11 176.9(3)
F10 P2 F11 85.5(3)
F9 P2 F11 89.0(3)
F17 P3 F18 177.6(6)
F17 P3 F15 89.8(6)
F18 P3 F15 87.8(4)
F17 P3 F14 88.9(4)
F18 P3 F14 91.0(3)
F15 P3 F14 86.4(3)
F17 P3 F16 91.1(4)
F18 P3 F16 89.0(3)
F15 P3 F16 91.3(3)
F14 P3 F16 177.7(3)
F17 P3 F13 86.7(5)
F18 P3 F13 95.7(4)
F15 P3 F13 176.5(4)
F14 P3 F13 93.7(3)
F16 P3 F13 88.6(3)
F21 P4 F19 177.4(5)
F21 P4 F23 89.7(4)
F19 P4 F23 92.3(4)
F21 P4 F24 88.1(4)
F19 P4 F24 89.8(4)
F23 P4 F24 177.4(3)
F21 P4 F22 87.2(4)
F19 P4 F22 91.2(3)
F23 P4 F22 87.8(2)
F24 P4 F22 90.7(3)
F21 P4 F20 90.4(4)
F19 P4 F20 91.3(3)
F23 P4 F20 90.8(3)
F24 P4 F20 90.5(3)
F22 P4 F20 177.2(3)
C40 O1 C51 119.5(4)
C37 O2 C45 120.2(4)
C49 O3 C57 118.4(5)
C41 O4 C47 121.1(4)
C55 O5 C44 119.4(4)
C53 O7 C66 118.6(5)
C65 O8 C64 110.3(5)
C63 O9 C62 129.5(9)
C59 O10 C58 112.1(7)
C60 O11 C61 125.8(10)
C40 N5 C37 115.5(5)
C38 N6 C39 117.1(5)
C42 N7 C43 117.2(5)
C44 N8 C41 113.8(5)
N5 C37 O2 119.7(5)
N5 C37 C38 123.4(6)
O2 C37 C38 116.7(5)
N6 C38 C37 121.0(6)
N6 C38 H38A 119.5
C37 C38 H38A 119.5
N6 C39 C40 118.4(6)
N6 C39 H39A 120.8
C40 C39 H39A 120.8
N5 C40 O1 120.6(5)
N5 C40 C39 124.5(6)
O1 C40 C39 114.7(5)
N8 C41 O4 119.2(5)
N8 C41 C42 123.9(5)
O4 C41 C42 116.8(5)
N7 C42 C41 120.4(6)
N7 C42 H42A 119.8
C41 C42 H42A 119.8
N7 C43 C44 119.2(6)
N7 C43 H43A 120.4
C44 C43 H43A 120.4
N8 C44 C43 125.3(6)
N8 C44 O5 119.8(5)
C43 C44 O5 114.9(5)
C50 C45 C46 123.1(5)
C50 C45 O2 116.2(5)
C46 C45 O2 120.4(5)
C47 C46 C45 116.7(5)
C47 C46 H46A 121.7
C45 C46 H46A 121.7
C46 C47 C48 123.4(5)
C46 C47 O4 118.8(5)
C48 C47 O4 117.3(5)
C49 C48 C47 119.3(5)
C49 C48 H48A 120.3
C47 C48 H48A 120.3
O3 C49 C48 116.2(5)
O3 C49 C50 125.4(5)
C48 C49 C50 118.4(5)
C45 C50 C49 119.1(5)
C45 C50 H50A 120.5
C49 C50 H50A 120.5
C52 C51 O1 117.8(5)
C52 C51 C56 121.8(5)
O1 C51 C56 119.9(5)
C51 C52 C53 118.6(5)
C51 C52 H52A 120.7
C53 C52 H52A 120.7
C54 C53 O7 115.8(5)
C54 C53 C52 120.7(5)
O7 C53 C52 123.5(5)
C55 C54 C53 119.4(5)
C55 C54 H54A 120.3
C53 C54 H54A 120.3
C54 C55 C56 122.1(5)
C54 C55 O5 116.5(5)
C56 C55 O5 120.6(5)
C55 C56 C51 117.4(5)
C55 C56 H56A 121.3
C51 C56 H56A 121.3
O3 C57 C58 108.6(6)
O3 C57 H57A 110.0
C58 C57 H57A 110.0
O3 C57 H57B 110.0
C58 C57 H57B 110.0
H57A C57 H57B 108.4
O10 C58 C57 113.7(6)
O10 C58 H58A 108.8
C57 C58 H58A 108.8
O10 C58 H58B 108.8
C57 C58 H58B 108.8
H58A C58 H58B 107.7
O10 C59 C60 111.0(9)
O10 C59 H59A 109.4
C60 C59 H59A 109.4
O10 C59 H59B 109.4
C60 C59 H59B 109.4
H59A C59 H59B 108.0
O11 C60 C59 116.0(10)
O11 C60 H60A 108.3
C59 C60 H60A 108.3
O11 C60 H60B 108.3
C59 C60 H60B 108.3
H60A C60 H60B 107.4
C62 C61 O11 108.1(10)
C62 C61 H61A 110.1
O11 C61 H61A 110.1
C62 C61 H61B 110.1
O11 C61 H61B 110.1
H61A C61 H61B 108.4
O9 C62 C61 120.2(9)
O9 C62 H62A 107.3
C61 C62 H62A 107.3
O9 C62 H62B 107.3
C61 C62 H62B 107.3
H62A C62 H62B 106.9
O9 C63 C64 125.5(11)
O9 C63 H63A 105.9
C64 C63 H63A 105.9
O9 C63 H63B 105.9
C64 C63 H63B 105.9
H63A C63 H63B 106.3
O8 C64 C63 107.9(7)
O8 C64 H64A 110.1
C63 C64 H64A 110.1
O8 C64 H64B 110.1
C63 C64 H64B 110.1
H64A C64 H64B 108.4
O8 C65 C66 106.8(5)
O8 C65 H65A 110.4
C66 C65 H65A 110.4
O8 C65 H65B 110.4
C66 C65 H65B 110.4
H65A C65 H65B 108.6
O7 C66 C65 106.2(5)
O7 C66 H66A 110.5
C65 C66 H66A 110.5
O7 C66 H66B 110.5
C65 C66 H66B 110.5
H66A C66 H66B 108.7

loop_
_geom_bond_atom_site_label_1
_geom_bond_atom_site_label_2
_geom_bond_distance
N1 C8 1.326(8)
N1 C9 1.370(9)
N1 C11 1.514(7)
N2 C1 1.349(6)
N2 C5 1.350(7)
N2 C36 1.493(7)
N3 C24 1.309(7)
N3 C28 1.321(7)
N3 C29 1.526(7)
N4 C23 1.325(7)
N4 C19 1.355(7)
N4 C18 1.489(7)
C1 C2 1.348(7)
C1 H1A 0.9500
C2 C3 1.410(7)
C2 H2A 0.9500
C3 C4 1.374(7)
C3 C6 1.499(7)
C4 C5 1.371(7)
C4 H4A 0.9500
C5 H5A 0.9500
C6 C7 1.376(8)
C6 C10 1.397(8)
C7 C8 1.346(8)
C7 H7A 0.9500
C8 H8A 0.9500
C9 C10 1.338(9)
C9 H9A 0.9500
C10 H10A 0.9500
C11 C12 1.541(8)
C11 H11A 0.9900
C11 H11B 0.9900
C12 C17 1.363(8)
C12 C13 1.371(8)
C13 C14 1.397(8)
C13 H13A 0.9500
C14 C15 1.356(8)
C14 H14A 0.9500
C15 C16 1.392(8)
C15 C18 1.512(8)
C16 C17 1.425(8)
C16 H16A 0.9500
C17 H17A 0.9500
C18 H18A 0.9900
C18 H18B 0.9900
C19 C20 1.342(8)
C19 H19A 0.9500
C20 C21 1.404(8)
C20 H20A 0.9500
C21 C22 1.390(8)
C21 C26 1.456(7)
C22 C23 1.390(8)
C22 H22A 0.9500
C23 H23A 0.9500
C24 C25 1.398(8)
C24 H24A 0.9500
C25 C26 1.407(8)
C25 H25A 0.9500
C26 C27 1.380(8)
C27 C28 1.363(8)
C27 H27A 0.9500
C28 H28A 0.9500
C29 C30 1.504(8)
C29 H29A 0.9900
C29 H29B 0.9900
C30 C35 1.368(8)
C30 C31 1.387(8)
C31 C32 1.393(8)
C31 H31A 0.9500
C32 C33 1.375(7)
C32 H32A 0.9500
C33 C34 1.407(8)
C33 C36 1.502(8)
C34 C35 1.334(8)
C34 H34A 0.9500
C35 H35A 0.9500
C36 H36A 0.9900
C36 H36B 0.9900
P1 F5 1.502(6)
P1 F4 1.509(5)
P1 F3 1.535(6)
P1 F1 1.537(8)
P1 F2 1.545(6)
P1 F6 1.617(6)
P2 F8 1.520(6)
P2 F7 1.533(6)
P2 F12 1.546(4)
P2 F10 1.552(5)
P2 F9 1.562(5)
P2 F11 1.594(5)
P3 F17 1.487(7)
P3 F18 1.527(6)
P3 F15 1.550(5)
P3 F14 1.564(5)
P3 F16 1.573(4)
P3 F13 1.578(5)
P4 F21 1.507(6)
P4 F19 1.549(6)
P4 F23 1.554(4)
P4 F24 1.556(5)
P4 F22 1.569(5)
P4 F20 1.570(4)
O1 C40 1.365(7)
O1 C51 1.377(7)
O2 C37 1.347(7)
O2 C45 1.405(7)
O3 C49 1.328(7)
O3 C57 1.420(7)
O4 C41 1.338(6)
O4 C47 1.403(6)
O5 C55 1.379(7)
O5 C44 1.401(7)
O7 C53 1.376(7)
O7 C66 1.404(7)
O8 C65 1.405(8)
O8 C64 1.407(8)
O9 C63 1.149(12)
O9 C62 1.380(10)
O10 C59 1.352(9)
O10 C58 1.400(9)
O11 C60 1.329(13)
O11 C61 1.448(13)
N5 C40 1.289(7)
N5 C37 1.339(7)
N6 C38 1.336(8)
N6 C39 1.369(9)
N7 C42 1.326(8)
N7 C43 1.326(8)
N8 C44 1.305(7)
N8 C41 1.312(7)
C37 C38 1.348(8)
C38 H38A 0.9500
C39 C40 1.389(8)
C39 H39A 0.9500
C41 C42 1.363(8)
C42 H42A 0.9500
C43 C44 1.363(8)
C43 H43A 0.9500
C45 C50 1.362(8)
C45 C46 1.383(8)
C46 C47 1.356(8)
C46 H46A 0.9500
C47 C48 1.385(7)
C48 C49 1.382(8)
C48 H48A 0.9500
C49 C50 1.421(8)
C50 H50A 0.9500
C51 C52 1.357(8)
C51 C56 1.410(8)
C52 C53 1.397(8)
C52 H52A 0.9500
C53 C54 1.370(8)
C54 C55 1.367(8)
C54 H54A 0.9500
C55 C56 1.370(8)
C56 H56A 0.9500
C57 C58 1.510(9)
C57 H57A 0.9900
C57 H57B 0.9900
C58 H58A 0.9900
C58 H58B 0.9900
C59 C60 1.458(13)
C59 H59A 0.9900
C59 H59B 0.9900
C60 H60A 0.9900
C60 H60B 0.9900
C61 C62 1.430(14)
C61 H61A 0.9900
C61 H61B 0.9900
C62 H62A 0.9900
C62 H62B 0.9900
C63 C64 1.537(14)
C63 H63A 0.9900
C63 H63B 0.9900
C64 H64A 0.9900
C64 H64B 0.9900
C65 C66 1.539(9)
C65 H65A 0.9900
C65 H65B 0.9900
C66 H66A 0.9900
C66 H66B 0.9900

loop_
_geom_torsion_atom_site_label_1
_geom_torsion_atom_site_label_2
_geom_torsion_atom_site_label_3
_geom_torsion_atom_site_label_4
_geom_torsion
C5 N2 C1 C2 0.2(8)
C36 N2 C1 C2 -172.8(5)
N2 C1 C2 C3 1.7(8)
C1 C2 C3 C4 -2.8(7)
C1 C2 C3 C6 174.3(5)
C2 C3 C4 C5 2.1(8)
C6 C3 C4 C5 -175.0(5)
C1 N2 C5 C4 -1.0(7)
C36 N2 C5 C4 172.1(5)
C3 C4 C5 N2 -0.2(8)
C4 C3 C6 C7 148.3(6)
C2 C3 C6 C7 -28.7(8)
C4 C3 C6 C10 -21.7(8)
C2 C3 C6 C10 161.2(6)
C10 C6 C7 C8 -2.8(10)
C3 C6 C7 C8 -173.2(6)
C9 N1 C8 C7 4.4(11)
C11 N1 C8 C7 172.9(6)
C6 C7 C8 N1 -2.2(11)
C8 N1 C9 C10 -1.5(11)
C11 N1 C9 C10 -170.3(7)
N1 C9 C10 C6 -3.6(12)
C7 C6 C10 C9 5.7(11)
C3 C6 C10 C9 176.1(7)
C8 N1 C11 C12 -70.1(7)
C9 N1 C11 C12 98.6(7)
N1 C11 C12 C17 -76.4(7)
N1 C11 C12 C13 93.7(6)
C17 C12 C13 C14 -1.9(9)
C11 C12 C13 C14 -172.1(5)
C12 C13 C14 C15 3.6(9)
C13 C14 C15 C16 -5.9(9)
C13 C14 C15 C18 171.5(5)
C14 C15 C16 C17 6.4(8)
C18 C15 C16 C17 -171.1(5)
C13 C12 C17 C16 2.6(9)
C11 C12 C17 C16 172.6(5)
C15 C16 C17 C12 -4.8(9)
C23 N4 C18 C15 -106.2(6)
C19 N4 C18 C15 69.9(7)
C14 C15 C18 N4 -92.8(6)
C16 C15 C18 N4 84.7(6)
C23 N4 C19 C20 0.0(9)
C18 N4 C19 C20 -176.2(5)
N4 C19 C20 C21 2.1(9)
C19 C20 C21 C22 -2.8(8)
C19 C20 C21 C26 173.1(5)
C20 C21 C22 C23 1.5(9)
C26 C21 C22 C23 -174.5(5)
C19 N4 C23 C22 -1.3(9)
C18 N4 C23 C22 174.9(6)
C21 C22 C23 N4 0.5(9)
C28 N3 C24 C25 -7.3(9)
C29 N3 C24 C25 167.4(5)
N3 C24 C25 C26 3.3(9)
C24 C25 C26 C27 1.2(8)
C24 C25 C26 C21 -171.9(5)
C22 C21 C26 C27 16.0(8)
C20 C21 C26 C27 -159.8(5)
C22 C21 C26 C25 -171.3(5)
C20 C21 C26 C25 12.9(8)
C25 C26 C27 C28 -2.1(8)
C21 C26 C27 C28 171.0(5)
C24 N3 C28 C27 6.4(9)
C29 N3 C28 C27 -168.3(5)
C26 C27 C28 N3 -1.6(9)
C24 N3 C29 C30 -89.0(6)
C28 N3 C29 C30 85.8(6)
N3 C29 C30 C35 83.1(7)
N3 C29 C30 C31 -91.8(6)
C35 C30 C31 C32 -1.9(8)
C29 C30 C31 C32 173.3(5)
C30 C31 C32 C33 -0.4(8)
C31 C32 C33 C34 2.5(7)
C31 C32 C33 C36 -174.3(5)
C32 C33 C34 C35 -2.4(8)
C36 C33 C34 C35 174.3(5)
C33 C34 C35 C30 0.1(9)
C31 C30 C35 C34 2.1(8)
C29 C30 C35 C34 -173.0(5)
C1 N2 C36 C33 92.0(6)
C5 N2 C36 C33 -81.2(6)
C32 C33 C36 N2 94.5(6)
C34 C33 C36 N2 -82.2(6)
C40 N5 C37 O2 -178.2(5)
C40 N5 C37 C38 -2.8(8)
C45 O2 C37 N5 -29.0(8)
C45 O2 C37 C38 155.3(6)
C39 N6 C38 C37 0.7(10)
N5 C37 C38 N6 2.0(10)
O2 C37 C38 N6 177.6(6)
C38 N6 C39 C40 -2.4(10)
C37 N5 C40 O1 175.9(5)
C37 N5 C40 C39 0.9(9)
C51 O1 C40 N5 24.4(8)
C51 O1 C40 C39 -160.2(5)
N6 C39 C40 N5 1.7(10)
N6 C39 C40 O1 -173.6(6)
C44 N8 C41 O4 179.6(5)
C44 N8 C41 C42 2.4(8)
C47 O4 C41 N8 16.6(7)
C47 O4 C41 C42 -166.0(5)
C43 N7 C42 C41 1.6(9)
N8 C41 C42 N7 -4.0(9)
O4 C41 C42 N7 178.8(5)
C42 N7 C43 C44 1.9(9)
C41 N8 C44 C43 1.3(8)
C41 N8 C44 O5 -178.7(5)
N7 C43 C44 N8 -3.5(10)
N7 C43 C44 O5 176.5(5)
C55 O5 C44 N8 -24.1(7)
C55 O5 C44 C43 155.9(5)
C37 O2 C45 C50 130.8(6)
C37 O2 C45 C46 -55.4(7)
C50 C45 C46 C47 -0.1(8)
O2 C45 C46 C47 -173.5(5)
C45 C46 C47 C48 0.0(8)
C45 C46 C47 O4 172.2(5)
C41 O4 C47 C46 68.1(7)
C41 O4 C47 C48 -119.2(5)
C46 C47 C48 C49 -1.3(8)
O4 C47 C48 C49 -173.6(5)
C57 O3 C49 C48 -179.6(5)
C57 O3 C49 C50 0.8(8)
C47 C48 C49 O3 -177.0(5)
C47 C48 C49 C50 2.7(8)
C46 C45 C50 C49 1.5(9)
O2 C45 C50 C49 175.2(5)
O3 C49 C50 C45 176.8(5)
C48 C49 C50 C45 -2.8(8)
C40 O1 C51 C52 -126.9(6)
C40 O1 C51 C56 61.2(7)
O1 C51 C52 C53 -173.4(5)
C56 C51 C52 C53 -1.7(8)
C66 O7 C53 C54 175.6(5)
C66 O7 C53 C52 -3.3(8)
C51 C52 C53 C54 0.9(8)
C51 C52 C53 O7 179.8(5)
O7 C53 C54 C55 -179.0(5)
C52 C53 C54 C55 0.0(8)
C53 C54 C55 C56 -0.2(8)
C53 C54 C55 O5 170.0(5)
C44 O5 C55 C54 130.5(5)
C44 O5 C55 C56 -59.2(7)
C54 C55 C56 C51 -0.5(8)
O5 C55 C56 C51 -170.3(5)
C52 C51 C56 C55 1.5(8)
O1 C51 C56 C55 173.1(5)
C49 O3 C57 C58 -175.0(5)
C59 O10 C58 C57 71.4(8)
O3 C57 C58 O10 70.1(8)
C58 O10 C59 C60 165.2(7)
C61 O11 C60 C59 -156.1(11)
O10 C59 C60 O11 73.0(12)
C60 O11 C61 C62 -86.7(14)
C63 O9 C62 C61 -166.4(17)
O11 C61 C62 O9 -63.0(15)
C62 O9 C63 C64 163.1(12)
C65 O8 C64 C63 172.4(9)
O9 C63 C64 O8 26(2)
C64 O8 C65 C66 -174.4(6)
C53 O7 C66 C65 -179.8(5)
O8 C65 C66 O7 -74.4(6)

loop_
_platon_squeeze_void_nr
_platon_squeeze_void_average_x
_platon_squeeze_void_average_y
_platon_squeeze_void_average_z
_platon_squeeze_void_volume
_platon_squeeze_void_count_electrons
_platon_squeeze_void_content
1 0.500 0.000 0.500 1138 311 ' '
2 0.500 0.500 1.000 1138 313 ' '
